data_4113847
loop_
_publ_author_name
'Yasuhiro Ohki'
'Nobuo Matsuura'
'Tadashi Marumoto'
'Hiroyuki Kawaguchi'
'Kazuyuki Tatsumi'

_publ_contact_author_address
;           
Department of Chemistry, Nagoya University, Furo-cho, Chikusa-ku, 
Nagoya 464-8602, Japan
;
_publ_contact_author_email i45100a@nucc.cc.nagoya-u.ac.jp
_publ_contact_author_fax +81-52-789-2943
_publ_contact_author_name 'Kazuyuki Tatsumi'
_publ_contact_author_phone +81-52-789-2476
_publ_section_title
;
 Heterolytic Cleavage of Dihydrogen Promoted by Sulfido-Bridged
 Tungsten-Ruthenium Dinuclear Complexes
;
_journal_name_full 'Journal of the American Chemical Society'
_journal_page_first 7978
_journal_page_last 7988
_journal_paper_doi 10.1021/ja029941x
_journal_volume 125
_journal_year 2003
_chemical_formula_sum 'C47 H47 Cl3 O P2 Ru S2 W'
_chemical_formula_weight 1145.23
_space_group_IT_number 33
_symmetry_cell_setting orthorhombic
_symmetry_Int_Tables_number 33
_symmetry_space_group_name_Hall 'P 2c -2n'
_symmetry_space_group_name_H-M 'P n a 21'
_cell_angle_alpha 90
_cell_angle_beta 90
_cell_angle_gamma 90
_cell_formula_units_Z 4
_cell_length_a 23.7028(5)
_cell_length_b 14.8984(1)
_cell_length_c 12.9654(1)
_cell_measurement_temperature 273.2
_cell_volume 4578.52(11)
_computing_data_reduction 'teXsan Ver. 1.11'
_computing_publication_material 'teXsan Ver. 1.11'
_computing_structure_refinement 'teXsan Ver. 1.10'
_computing_structure_solution SIR92
_diffrn_radiation_type 'Mo K\a'
_diffrn_radiation_wavelength 0.7107
_diffrn_reflns_limit_h_max 0
_diffrn_reflns_limit_h_min 0
_diffrn_reflns_limit_k_max 0
_diffrn_reflns_limit_k_min 0
_diffrn_reflns_limit_l_max 0
_diffrn_reflns_limit_l_min 0
_diffrn_reflns_number 5420
_exptl_absorpt_coefficient_mu 3.214
_exptl_absorpt_correction_type none
_exptl_crystal_colour black
_exptl_crystal_density_diffrn 1.661
_exptl_crystal_description prism
_exptl_crystal_size_max 0.400
_exptl_crystal_size_mid 0.200
_exptl_crystal_size_min 0.150
_refine_diff_density_max 2.71
_refine_diff_density_min -0.92
_refine_ls_abs_structure_Flack 0.622(8)
_refine_ls_extinction_method none
_refine_ls_goodness_of_fit_ref 2.015
_refine_ls_hydrogen_treatment noref
_refine_ls_number_parameters 514
_refine_ls_number_reflns 5355
_refine_ls_R_factor_gt 0.0264
_refine_ls_shift/su_max 0.0020
_refine_ls_structure_factor_coef F
_refine_ls_weighting_details 'w = 1/[\s^2^(Fo) + 0.00022|Fo|^2^]'
_refine_ls_weighting_scheme calc
_refine_ls_wR_factor_ref 0.0419
_reflns_number_gt 5355
_reflns_number_total 0
_reflns_threshold_expression F^2^>2.0\s(F^2^)
_cod_data_source_file ja029941xsi20030328_023805_3.cif
_cod_data_source_block Cp*W(O)(m-S)2RuCl(PPh3)2(5a)
_cod_original_cell_volume 4578.52(8)
_cod_original_sg_symbol_H-M 'P n a 21 '
_cod_original_formula_sum 'C47 H47 Cl3 O P2 S2 Ru W '
_cod_database_code 4113847

loop_
_symmetry_equiv_pos_as_xyz
x,y,z
-x,-y,1/2+z
1/2-x,1/2+y,1/2+z
1/2+x,1/2-y,z

loop_
_atom_site_label
_atom_site_type_symbol
_atom_site_fract_x
_atom_site_fract_y
_atom_site_fract_z
_atom_site_U_iso_or_equiv
_atom_site_adp_type
_atom_site_occupancy
_atom_site_calc_flag
W W 0.101059(5) 0.696494(8) 0.1361 0.01394(4) Uani 1.00 d
Ru Ru 0.134182(9) 0.51403(2) 0.16306(5) 0.01136(6) Uani 1.00 d
Cl Cl 0.07936(4) 0.37924(5) 0.19543(9) 0.0209(2) Uani 1.00 d
Cl(1) Cl -0.0076(3) 1.1171(3) 0.3017(8) 0.296(4) Uani 1.00 d
Cl(2) Cl 0.0216(2) 1.1266(3) 0.0891(7) 0.185(2) Uani 1.00 d
S(1) S 0.04699(3) 0.58066(6) 0.19028(9) 0.0188(2) Uani 1.00 d
S(2) S 0.17964(3) 0.63003(5) 0.07576(9) 0.0163(2) Uani 1.00 d
P(1) P 0.19796(4) 0.42447(6) 0.06763(8) 0.0141(2) Uani 1.00 d
P(2) P 0.17471(4) 0.52075(6) 0.31774(9) 0.0135(2) Uani 1.00 d
O O 0.1227(1) 0.7509(2) 0.2486(3) 0.0285(7) Uani 1.00 d
C(1) C 0.0381(2) 0.8171(3) 0.1046(4) 0.0282(9) Uani 1.00 d
C(2) C 0.0157(2) 0.7430(3) 0.0486(3) 0.0249(9) Uani 1.00 d
C(3) C 0.0555(2) 0.7199(3) -0.0285(3) 0.0226(8) Uani 1.00 d
C(4) C 0.1023(2) 0.7788(3) -0.0215(4) 0.0246(10) Uani 1.00 d
C(5) C 0.0903(2) 0.8403(3) 0.0600(4) 0.0264(9) Uani 1.00 d
C(6) C 0.0102(2) 0.8647(4) 0.1952(5) 0.048(1) Uani 1.00 d
C(7) C -0.0417(2) 0.7051(3) 0.0633(6) 0.041(1) Uani 1.00 d
C(8) C 0.0477(2) 0.6447(3) -0.1051(4) 0.040(1) Uani 1.00 d
C(9) C 0.1500(2) 0.7825(4) -0.0949(4) 0.036(1) Uani 1.00 d
C(10) C 0.1271(2) 0.9169(3) 0.0956(6) 0.047(1) Uani 1.00 d
C(11) C 0.1617(2) 0.4297(2) -0.0573(3) 0.0185(7) Uani 1.00 d
C(12) C 0.1854(2) 0.4755(3) -0.1413(3) 0.0235(9) Uani 1.00 d
C(13) C 0.1562(2) 0.4863(3) -0.2317(3) 0.0271(9) Uani 1.00 d
C(14) C 0.1017(2) 0.4507(3) -0.2408(4) 0.029(1) Uani 1.00 d
C(15) C 0.0780(2) 0.4069(3) -0.1607(3) 0.0256(9) Uani 1.00 d
C(16) C 0.1075(2) 0.3967(3) -0.0671(3) 0.0220(9) Uani 1.00 d
C(17) C 0.2064(2) 0.3054(2) 0.0978(3) 0.0172(7) Uani 1.00 d
C(18) C 0.1718(2) 0.2373(2) 0.0599(4) 0.0276(10) Uani 1.00 d
C(19) C 0.1805(2) 0.1500(3) 0.0890(4) 0.037(1) Uani 1.00 d
C(20) C 0.2214(2) 0.1270(3) 0.1592(4) 0.034(1) Uani 1.00 d
C(21) C 0.2580(2) 0.1920(3) 0.1941(4) 0.036(1) Uani 1.00 d
C(22) C 0.2505(2) 0.2811(3) 0.1648(4) 0.0315(10) Uani 1.00 d
C(23) C 0.2715(1) 0.4503(2) 0.0341(3) 0.0189(7) Uani 1.00 d
C(24) C 0.3009(2) 0.5223(3) 0.0755(3) 0.0231(9) Uani 1.00 d
C(25) C 0.3569(2) 0.5369(3) 0.0476(4) 0.034(1) Uani 1.00 d
C(26) C 0.3831(2) 0.4820(3) -0.0229(5) 0.040(1) Uani 1.00 d
C(27) C 0.3538(2) 0.4112(4) -0.0668(4) 0.039(1) Uani 1.00 d
C(28) C 0.2987(2) 0.3944(3) -0.0379(4) 0.0297(10) Uani 1.00 d
C(29) C 0.1315(1) 0.5797(2) 0.4138(3) 0.0153(8) Uani 1.00 d
C(30) C 0.0785(2) 0.5403(3) 0.4347(3) 0.0215(8) Uani 1.00 d
C(31) C 0.0448(2) 0.5736(3) 0.5133(3) 0.0276(9) Uani 1.00 d
C(32) C 0.0621(2) 0.6483(3) 0.5690(4) 0.034(1) Uani 1.00 d
C(33) C 0.1131(3) 0.6884(3) 0.5481(5) 0.037(1) Uani 1.00 d
C(34) C 0.1490(2) 0.6528(3) 0.4708(3) 0.0269(9) Uani 1.00 d
C(35) C 0.2446(1) 0.5764(2) 0.3212(3) 0.0161(7) Uani 1.00 d
C(36) C 0.2926(2) 0.5253(3) 0.3370(3) 0.0264(9) Uani 1.00 d
C(37) C 0.3455(2) 0.5648(4) 0.3306(4) 0.032(1) Uani 1.00 d
C(38) C 0.3506(2) 0.6572(4) 0.3118(4) 0.036(1) Uani 1.00 d
C(39) C 0.3025(2) 0.7076(3) 0.2963(4) 0.0283(10) Uani 1.00 d
C(40) C 0.2488(2) 0.6679(3) 0.2987(3) 0.0192(8) Uani 1.00 d
C(41) C 0.1879(2) 0.4201(2) 0.3965(3) 0.0199(8) Uani 1.00 d
C(42) C 0.1780(2) 0.3329(3) 0.3609(3) 0.0214(8) Uani 1.00 d
C(43) C 0.1857(2) 0.2602(3) 0.4273(4) 0.0290(10) Uani 1.00 d
C(44) C 0.2039(2) 0.2731(3) 0.5278(4) 0.0301(9) Uani 1.00 d
C(45) C 0.2144(2) 0.3593(3) 0.5623(3) 0.0301(10) Uani 1.00 d
C(46) C 0.2060(2) 0.4323(3) 0.4974(3) 0.0289(10) Uani 1.00 d
C(47) C 0.0469(8) 1.142(1) 0.221(2) 0.199(6) Uani 1.00 d
H(1) H 0.0349 0.8620 0.2548 0.0582 Uiso 1.00 calc
H(2) H 0.0032 0.9269 0.1773 0.0582 Uiso 1.00 calc
H(3) H -0.0253 0.8355 0.2114 0.0582 Uiso 1.00 calc
H(4) H -0.0696 0.7511 0.0496 0.0494 Uiso 1.00 calc
H(5) H -0.0472 0.6553 0.0162 0.0494 Uiso 1.00 calc
H(6) H -0.0457 0.6841 0.1338 0.0494 Uiso 1.00 calc
H(7) H 0.0140 0.6556 -0.1457 0.0480 Uiso 1.00 calc
H(8) H 0.0802 0.6419 -0.1505 0.0480 Uiso 1.00 calc
H(9) H 0.0439 0.5882 -0.0686 0.0480 Uiso 1.00 calc
H(10) H 0.1687 0.7246 -0.0970 0.0432 Uiso 1.00 calc
H(11) H 0.1359 0.7973 -0.1631 0.0432 Uiso 1.00 calc
H(12) H 0.1766 0.8280 -0.0728 0.0432 Uiso 1.00 calc
H(13) H 0.1377 0.9076 0.1671 0.0564 Uiso 1.00 calc
H(14) H 0.1608 0.9194 0.0534 0.0564 Uiso 1.00 calc
H(15) H 0.1065 0.9729 0.0893 0.0564 Uiso 1.00 calc
H(16) H 0.2232 0.4999 -0.1353 0.0282 Uiso 1.00 calc
H(17) H 0.1732 0.5184 -0.2890 0.0325 Uiso 1.00 calc
H(18) H 0.0810 0.4576 -0.3048 0.0345 Uiso 1.00 calc
H(19) H 0.0404 0.3823 -0.1677 0.0308 Uiso 1.00 calc
H(20) H 0.0897 0.3665 -0.0094 0.0264 Uiso 1.00 calc
H(21) H 0.1413 0.2518 0.0127 0.0331 Uiso 1.00 calc
H(22) H 0.1572 0.1032 0.0592 0.0440 Uiso 1.00 calc
H(23) H 0.2245 0.0657 0.1839 0.0407 Uiso 1.00 calc
H(24) H 0.2890 0.1757 0.2391 0.0437 Uiso 1.00 calc
H(25) H 0.2759 0.3268 0.1909 0.0378 Uiso 1.00 calc
H(26) H 0.2824 0.5624 0.1238 0.0278 Uiso 1.00 calc
H(27) H 0.3776 0.5863 0.0784 0.0414 Uiso 1.00 calc
H(28) H 0.4221 0.4929 -0.0420 0.0483 Uiso 1.00 calc
H(29) H 0.3720 0.3733 -0.1178 0.0470 Uiso 1.00 calc
H(30) H 0.2786 0.3438 -0.0674 0.0356 Uiso 1.00 calc
H(31) H 0.0656 0.4898 0.3939 0.0258 Uiso 1.00 calc
H(32) H 0.0092 0.5448 0.5294 0.0331 Uiso 1.00 calc
H(33) H 0.0382 0.6723 0.6230 0.0407 Uiso 1.00 calc
H(34) H 0.1246 0.7412 0.5863 0.0448 Uiso 1.00 calc
H(35) H 0.1856 0.6797 0.4580 0.0323 Uiso 1.00 calc
H(36) H 0.2892 0.4618 0.3525 0.0317 Uiso 1.00 calc
H(37) H 0.3790 0.5284 0.3392 0.0385 Uiso 1.00 calc
H(38) H 0.3876 0.6852 0.3097 0.0429 Uiso 1.00 calc
H(39) H 0.3058 0.7715 0.2836 0.0339 Uiso 1.00 calc
H(40) H 0.2153 0.7033 0.2849 0.0231 Uiso 1.00 calc
H(41) H 0.1659 0.3231 0.2903 0.0257 Uiso 1.00 calc
H(42) H 0.1781 0.1999 0.4028 0.0348 Uiso 1.00 calc
H(43) H 0.2093 0.2221 0.5733 0.0361 Uiso 1.00 calc
H(44) H 0.2276 0.3689 0.6322 0.0361 Uiso 1.00 calc
H(45) H 0.2130 0.4925 0.5228 0.0347 Uiso 1.00 calc
H(46) H 0.0586 1.2039 0.2312 0.2393 Uiso 1.00 calc
H(47) H 0.0785 1.1024 0.2343 0.2393 Uiso 1.00 calc

loop_
_atom_site_aniso_label
_atom_site_aniso_U_11
_atom_site_aniso_U_22
_atom_site_aniso_U_33
_atom_site_aniso_U_12
_atom_site_aniso_U_13
_atom_site_aniso_U_23
W 0.01403(8) 0.01169(8) 0.01609(8) 0.00135(4) 0.00006(5) -0.00067(5)
Ru 0.0106(1) 0.0104(1) 0.0131(1) -0.00040(8) -0.00022(8) 0.00005(9)
Cl 0.0209(4) 0.0148(3) 0.0271(4) -0.0046(3) -0.0002(3) 0.0028(3)
Cl(1) 0.233(6) 0.130(3) 0.53(1) -0.010(4) 0.253(8) -0.112(6)
Cl(2) 0.122(3) 0.097(2) 0.335(8) 0.017(2) -0.051(4) 0.004(3)
S(1) 0.0130(4) 0.0199(4) 0.0236(4) 0.0034(3) 0.0049(3) 0.0064(3)
S(2) 0.0129(4) 0.0127(3) 0.0234(4) -0.0010(3) 0.0036(3) 0.0028(3)
P(1) 0.0153(4) 0.0123(4) 0.0147(4) -0.0007(3) -0.0011(3) -0.0026(3)
P(2) 0.0147(4) 0.0134(4) 0.0123(4) 0.0007(3) -0.0002(3) 0.0015(3)
O 0.033(2) 0.025(1) 0.027(1) -0.003(1) -0.007(1) -0.006(1)
C(1) 0.022(2) 0.016(1) 0.046(2) 0.011(1) -0.004(2) 0.008(1)
C(2) 0.020(2) 0.023(2) 0.032(2) 0.005(1) 0.000(1) 0.007(1)
C(3) 0.022(2) 0.024(2) 0.022(2) 0.004(1) -0.005(1) 0.010(1)
C(4) 0.029(2) 0.020(2) 0.025(2) 0.003(1) 0.003(1) 0.012(2)
C(5) 0.030(2) 0.017(2) 0.032(2) 0.006(1) 0.004(2) 0.002(2)
C(6) 0.046(3) 0.040(3) 0.060(3) 0.021(2) 0.014(2) 0.001(2)
C(7) 0.018(2) 0.036(2) 0.070(4) -0.006(2) -0.008(2) 0.020(2)
C(8) 0.054(3) 0.038(2) 0.028(2) -0.003(2) -0.017(2) -0.002(2)
C(9) 0.024(2) 0.043(2) 0.041(3) 0.005(2) 0.011(2) 0.021(2)
C(10) 0.042(3) 0.027(2) 0.071(4) -0.009(2) -0.003(3) -0.004(2)
C(11) 0.021(2) 0.018(2) 0.016(1) 0.004(1) 0.000(1) -0.004(1)
C(12) 0.028(2) 0.022(2) 0.021(2) -0.004(1) 0.000(1) 0.001(1)
C(13) 0.042(2) 0.022(2) 0.017(2) -0.004(2) 0.002(2) -0.001(1)
C(14) 0.035(2) 0.034(2) 0.017(2) -0.001(1) -0.010(1) -0.003(2)
C(15) 0.025(2) 0.027(2) 0.024(2) -0.004(1) -0.009(1) -0.001(1)
C(16) 0.021(2) 0.027(2) 0.018(2) -0.001(1) 0.000(1) -0.003(2)
C(17) 0.022(2) 0.012(1) 0.017(2) 0.004(1) 0.003(1) -0.003(1)
C(18) 0.036(2) 0.011(2) 0.037(2) -0.005(1) -0.012(2) -0.002(1)
C(19) 0.058(3) 0.014(2) 0.039(3) -0.005(2) -0.010(2) 0.001(2)
C(20) 0.044(2) 0.018(2) 0.040(3) 0.009(1) 0.001(2) 0.002(2)
C(21) 0.049(3) 0.025(2) 0.036(3) 0.016(2) -0.012(2) 0.000(2)
C(22) 0.032(2) 0.021(2) 0.041(2) 0.003(1) -0.017(2) -0.008(2)
C(23) 0.016(1) 0.022(2) 0.019(2) 0.003(1) 0.001(1) 0.000(1)
C(24) 0.018(2) 0.025(2) 0.027(2) 0.003(1) 0.002(1) -0.003(1)
C(25) 0.020(2) 0.040(2) 0.043(3) -0.013(2) 0.004(2) -0.010(2)
C(26) 0.016(2) 0.046(3) 0.058(3) -0.001(2) 0.018(2) -0.009(2)
C(27) 0.030(2) 0.042(3) 0.045(3) 0.005(2) 0.014(2) -0.012(2)
C(28) 0.028(2) 0.030(2) 0.030(2) 0.004(2) 0.005(2) -0.018(2)
C(29) 0.017(2) 0.016(2) 0.013(1) 0.000(1) 0.001(1) 0.003(1)
C(30) 0.016(2) 0.027(2) 0.022(2) -0.003(1) 0.001(1) 0.000(1)
C(31) 0.024(2) 0.035(2) 0.024(2) 0.000(1) 0.007(1) 0.009(1)
C(32) 0.028(2) 0.044(2) 0.030(2) 0.007(2) 0.009(2) -0.009(2)
C(33) 0.042(2) 0.036(3) 0.034(3) -0.015(2) 0.016(2) -0.020(2)
C(34) 0.030(2) 0.028(2) 0.023(2) -0.009(2) 0.007(2) -0.005(1)
C(35) 0.018(1) 0.018(1) 0.012(1) -0.005(1) -0.001(1) 0.002(1)
C(36) 0.021(2) 0.035(2) 0.024(2) 0.003(1) 0.002(2) 0.004(2)
C(37) 0.016(2) 0.048(2) 0.032(2) 0.001(2) -0.007(2) 0.004(2)
C(38) 0.021(2) 0.052(2) 0.034(2) -0.013(2) 0.001(2) 0.000(2)
C(39) 0.029(2) 0.034(2) 0.021(2) -0.013(1) 0.002(2) 0.001(2)
C(40) 0.018(1) 0.022(1) 0.017(2) 0.000(1) 0.003(1) -0.002(1)
C(41) 0.019(2) 0.020(1) 0.021(2) 0.003(1) 0.003(1) 0.008(1)
C(42) 0.026(2) 0.021(2) 0.017(2) 0.002(1) 0.000(1) 0.004(1)
C(43) 0.041(2) 0.016(2) 0.031(2) 0.008(2) 0.000(2) 0.007(1)
C(44) 0.034(2) 0.028(2) 0.029(2) 0.009(2) 0.009(2) 0.014(2)
C(45) 0.035(2) 0.037(2) 0.018(2) -0.001(2) -0.005(2) 0.009(1)
C(46) 0.042(2) 0.022(2) 0.023(2) -0.003(2) 0.000(2) 0.003(1)
C(47) 0.17(1) 0.100(10) 0.331(9) -0.056(10) -0.008(8) -0.08(1)

loop_
_atom_type_symbol
_atom_type_description
_atom_type_scat_dispersion_real
_atom_type_scat_dispersion_imag
_atom_type_scat_source
C C 0.003 0.002
;International Tables for Crystallography
(1992, Vol. C, Tables 4.2.6.8 and 6.1.1.1)
;
H H 0.000 0.000
;International Tables for Crystallography
(1992, Vol. C, Table 6.1.1.2)
;
O O 0.011 0.006
;International Tables for Crystallography
(1992, Vol. C, Tables 4.2.6.8 and 6.1.1.1)
;
S S 0.125 0.123
;International Tables for Crystallography
(1992, Vol. C, Tables 4.2.6.8 and 6.1.1.1)
;
Cl Cl 0.148 0.159
;International Tables for Crystallography
(1992, Vol. C, Tables 4.2.6.8 and 6.1.1.1)
;
P P 0.102 0.094
;International Tables for Crystallography
(1992, Vol. C, Tables 4.2.6.8 and 6.1.1.1)
;
Ru Ru -1.259 0.836
;International Tables for Crystallography
(1992, Vol. C, Tables 4.2.6.8 and 6.1.1.1)
;
W W -0.849 6.872
;International Tables for Crystallography
(1992, Vol. C, Tables 4.2.6.8 and 6.1.1.1)
;

loop_
_geom_angle_atom_site_label_1
_geom_angle_atom_site_label_2
_geom_angle_atom_site_label_3
_geom_angle
_geom_angle_site_symmetry_3
_geom_angle_publ_flag
Ru W S(1) 52.44(3) 0_555 yes
Ru W S(2) 52.77(3) 0_555 yes
Ru W O 105.0(1) 0_555 yes
Ru W C(1) 156.5(1) 0_555 yes
Ru W C(2) 124.1(1) 0_555 yes
Ru W C(3) 111.6(1) 0_555 yes
Ru W C(4) 126.3(2) 0_555 yes
Ru W C(5) 160.3(2) 0_555 yes
S(1) W S(2) 103.96(4) 0_555 yes
S(1) W O 105.2(2) 0_555 yes
S(1) W C(1) 106.0(2) 0_555 yes
S(1) W C(2) 83.7(1) 0_555 yes
S(1) W C(3) 97.5(1) 0_555 yes
S(1) W C(4) 131.7(2) 0_555 yes
S(1) W C(5) 139.2(2) 0_555 yes
S(2) W O 104.6(2) 0_555 yes
S(2) W C(1) 142.6(2) 0_555 yes
S(2) W C(2) 130.9(2) 0_555 yes
S(2) W C(3) 97.2(1) 0_555 yes
S(2) W C(4) 85.3(1) 0_555 yes
S(2) W C(5) 110.0(2) 0_555 yes
O W C(1) 88.7(2) 0_555 yes
O W C(2) 120.3(2) 0_555 yes
O W C(3) 143.3(2) 0_555 yes
O W C(4) 118.3(2) 0_555 yes
O W C(5) 87.7(2) 0_555 yes
C(1) W C(2) 34.6(2) 0_555 yes
C(1) W C(3) 57.1(2) 0_555 yes
C(1) W C(4) 58.0(2) 0_555 yes
C(1) W C(5) 34.5(2) 0_555 yes
C(2) W C(3) 34.1(2) 0_555 yes
C(2) W C(4) 57.4(2) 0_555 yes
C(2) W C(5) 57.1(2) 0_555 yes
C(3) W C(4) 34.3(2) 0_555 yes
C(3) W C(5) 56.9(2) 0_555 yes
C(4) W C(5) 34.9(2) 0_555 yes
W Ru Cl 131.48(3) 0_555 yes
W Ru S(1) 50.60(3) 0_555 yes
W Ru S(2) 50.25(3) 0_555 yes
W Ru P(1) 130.51(4) 0_555 yes
W Ru P(2) 100.74(4) 0_555 yes
Cl Ru S(1) 81.42(4) 0_555 yes
Cl Ru S(2) 160.86(5) 0_555 yes
Cl Ru P(1) 88.05(4) 0_555 yes
Cl Ru P(2) 96.46(5) 0_555 yes
S(1) Ru S(2) 99.70(4) 0_555 yes
S(1) Ru P(1) 152.90(5) 0_555 yes
S(1) Ru P(2) 103.19(5) 0_555 yes
S(2) Ru P(1) 82.46(4) 0_555 yes
S(2) Ru P(2) 101.81(5) 0_555 yes
P(1) Ru P(2) 102.76(4) 0_555 yes
W S(1) Ru 76.96(4) 0_555 yes
W S(2) Ru 76.98(4) 0_555 yes
Ru P(1) C(11) 97.9(2) 0_555 yes
Ru P(1) C(17) 120.4(2) 0_555 yes
Ru P(1) C(23) 127.7(2) 0_555 yes
C(11) P(1) C(17) 106.3(3) 0_555 yes
C(11) P(1) C(23) 103.1(2) 0_555 yes
C(17) P(1) C(23) 98.6(2) 0_555 yes
Ru P(2) C(29) 113.1(2) 0_555 yes
Ru P(2) C(35) 115.3(2) 0_555 yes
Ru P(2) C(41) 122.4(2) 0_555 yes
C(29) P(2) C(35) 105.6(2) 0_555 yes
C(29) P(2) C(41) 96.2(2) 0_555 yes
C(35) P(2) C(41) 101.5(2) 0_555 yes
W C(1) C(2) 74.6(3) 0_555 yes
W C(1) C(5) 72.7(3) 0_555 yes
W C(1) C(6) 119.5(5) 0_555 yes
C(2) C(1) C(5) 107.9(6) 0_555 yes
C(2) C(1) C(6) 126.3(6) 0_555 yes
C(5) C(1) C(6) 125.7(6) 0_555 yes
W C(2) C(1) 70.8(3) 0_555 yes
W C(2) C(3) 72.8(3) 0_555 yes
W C(2) C(7) 126.6(4) 0_555 yes
C(1) C(2) C(3) 107.4(5) 0_555 yes
C(1) C(2) C(7) 124.8(6) 0_555 yes
C(3) C(2) C(7) 127.5(6) 0_555 yes
W C(3) C(2) 73.1(3) 0_555 yes
W C(3) C(4) 71.5(3) 0_555 yes
W C(3) C(8) 122.0(4) 0_555 yes
C(2) C(3) C(4) 109.0(5) 0_555 yes
C(2) C(3) C(8) 124.3(6) 0_555 yes
C(4) C(3) C(8) 126.7(6) 0_555 yes
W C(4) C(3) 74.2(3) 0_555 yes
W C(4) C(5) 72.1(4) 0_555 yes
W C(4) C(9) 125.5(4) 0_555 yes
C(3) C(4) C(5) 106.8(5) 0_555 yes
C(3) C(4) C(9) 125.4(7) 0_555 yes
C(5) C(4) C(9) 127.2(6) 0_555 yes
W C(5) C(1) 72.7(3) 0_555 yes
W C(5) C(4) 72.9(3) 0_555 yes
W C(5) C(10) 119.6(5) 0_555 yes
C(1) C(5) C(4) 108.8(5) 0_555 yes
C(1) C(5) C(10) 124.6(6) 0_555 yes
C(4) C(5) C(10) 126.6(6) 0_555 yes
P(1) C(11) C(12) 121.2(4) 0_555 yes
P(1) C(11) C(16) 120.1(4) 0_555 yes
C(12) C(11) C(16) 118.3(5) 0_555 yes
C(11) C(12) C(13) 121.2(5) 0_555 yes
C(12) C(13) C(14) 119.5(6) 0_555 yes
C(13) C(14) C(15) 120.2(5) 0_555 yes
C(14) C(15) C(16) 120.6(5) 0_555 yes
C(11) C(16) C(15) 120.1(5) 0_555 yes
P(1) C(17) C(18) 124.5(4) 0_555 yes
P(1) C(17) C(22) 117.6(4) 0_555 yes
C(18) C(17) C(22) 117.9(5) 0_555 yes
C(17) C(18) C(19) 120.3(6) 0_555 yes
C(18) C(19) C(20) 121.8(6) 0_555 yes
C(19) C(20) C(21) 119.1(5) 0_555 yes
C(20) C(21) C(22) 120.1(6) 0_555 yes
C(17) C(22) C(21) 120.5(5) 0_555 yes
P(1) C(23) C(24) 123.2(4) 0_555 yes
P(1) C(23) C(28) 117.9(4) 0_555 yes
C(24) C(23) C(28) 118.9(5) 0_555 yes
C(23) C(24) C(25) 120.0(5) 0_555 yes
C(24) C(25) C(26) 120.6(6) 0_555 yes
C(25) C(26) C(27) 120.0(6) 0_555 yes
C(26) C(27) C(28) 120.0(6) 0_555 yes
C(23) C(28) C(27) 120.4(6) 0_555 yes
P(2) C(29) C(30) 115.3(4) 0_555 yes
P(2) C(29) C(34) 125.0(4) 0_555 yes
C(30) C(29) C(34) 119.4(5) 0_555 yes
C(29) C(30) C(31) 120.3(5) 0_555 yes
C(30) C(31) C(32) 119.9(5) 0_555 yes
C(31) C(32) C(33) 120.3(6) 0_555 yes
C(32) C(33) C(34) 120.4(6) 0_555 yes
C(29) C(34) C(33) 119.5(5) 0_555 yes
P(2) C(35) C(36) 119.5(4) 0_555 yes
P(2) C(35) C(40) 119.6(4) 0_555 yes
C(36) C(35) C(40) 120.6(5) 0_555 yes
C(35) C(36) C(37) 120.0(6) 0_555 yes
C(36) C(37) C(38) 120.4(6) 0_555 yes
C(37) C(38) C(39) 119.1(5) 0_555 yes
C(38) C(39) C(40) 121.1(6) 0_555 yes
C(35) C(40) C(39) 118.7(5) 0_555 yes
P(2) C(41) C(42) 123.0(4) 0_555 yes
P(2) C(41) C(46) 117.9(4) 0_555 yes
C(42) C(41) C(46) 119.0(5) 0_555 yes
C(41) C(42) C(43) 119.7(5) 0_555 yes
C(42) C(43) C(44) 120.9(6) 0_555 yes
C(43) C(44) C(45) 119.2(5) 0_555 yes
C(44) C(45) C(46) 120.4(6) 0_555 yes
C(41) C(46) C(45) 120.8(6) 0_555 yes
Cl(1) C(47) Cl(2) 107(1) 0_555 yes

loop_
_geom_bond_atom_site_label_1
_geom_bond_atom_site_label_2
_geom_bond_distance
_geom_bond_publ_flag
W Ru 2.8511(4) yes
W S(1) 2.261(1) yes
W S(2) 2.250(1) yes
W O 1.746(4) yes
W C(1) 2.372(5) yes
W C(2) 2.421(6) yes
W C(3) 2.417(5) yes
W C(4) 2.383(6) yes
W C(5) 2.372(6) yes
Ru Cl 2.428(1) yes
Ru S(1) 2.320(1) yes
Ru S(2) 2.330(1) yes
Ru P(1) 2.366(1) yes
Ru P(2) 2.226(1) yes
Cl(1) C(47) 1.70(3) yes
Cl(2) C(47) 1.83(4) yes
P(1) C(11) 1.836(5) yes
P(1) C(17) 1.828(4) yes
P(1) C(23) 1.837(5) yes
P(2) C(29) 1.836(5) yes
P(2) C(35) 1.853(5) yes
P(2) C(41) 1.842(5) yes
C(1) C(2) 1.425(9) yes
C(1) C(5) 1.408(9) yes
C(1) C(6) 1.52(1) yes
C(2) C(3) 1.418(8) yes
C(2) C(7) 1.484(8) yes
C(3) C(4) 1.417(8) yes
C(3) C(8) 1.508(9) yes
C(4) C(5) 1.428(9) yes
C(4) C(9) 1.479(8) yes
C(5) C(10) 1.510(9) yes
C(11) C(12) 1.403(8) yes
C(11) C(16) 1.380(7) yes
C(12) C(13) 1.371(9) yes
C(13) C(14) 1.402(9) yes
C(14) C(15) 1.348(9) yes
C(15) C(16) 1.409(8) yes
C(17) C(18) 1.394(7) yes
C(17) C(22) 1.407(8) yes
C(18) C(19) 1.370(8) yes
C(19) C(20) 1.374(10) yes
C(20) C(21) 1.376(10) yes
C(21) C(22) 1.393(8) yes
C(23) C(24) 1.387(8) yes
C(23) C(28) 1.408(7) yes
C(24) C(25) 1.394(8) yes
C(25) C(26) 1.376(10) yes
C(26) C(27) 1.39(1) yes
C(27) C(28) 1.382(9) yes
C(29) C(30) 1.414(7) yes
C(29) C(34) 1.380(8) yes
C(30) C(31) 1.385(8) yes
C(31) C(32) 1.389(10) yes
C(32) C(33) 1.375(10) yes
C(33) C(34) 1.418(9) yes
C(35) C(36) 1.384(7) yes
C(35) C(40) 1.398(7) yes
C(36) C(37) 1.388(8) yes
C(37) C(38) 1.40(1) yes
C(38) C(39) 1.38(1) yes
C(39) C(40) 1.403(8) yes
C(41) C(42) 1.398(8) yes
C(41) C(46) 1.389(8) yes
C(42) C(43) 1.395(8) yes
C(43) C(44) 1.386(9) yes
C(44) C(45) 1.383(10) yes
C(45) C(46) 1.389(8) yes

loop_
_geom_contact_atom_site_label_1
_geom_contact_atom_site_label_2
_geom_contact_distance
_geom_contact_site_symmetry_2
W Ru 2.8511(4) .
Cl(1) C(3) 3.469(9) 2_575
Cl(1) C(4) 3.564(8) 2_575
S(1) C(15) 3.542(6) 2_565
S(2) C(44) 3.542(6) 3_554
O C(27) 3.427(8) 3_555
C(13) C(45) 3.551(9) 1_554
C(18) C(38) 3.472(10) 3_544
C(18) C(39) 3.500(9) 3_544
C(21) C(33) 3.60(1) 3_544

loop_
_geom_torsion_atom_site_label_1
_geom_torsion_atom_site_label_2
_geom_torsion_atom_site_label_3
_geom_torsion_atom_site_label_4
_geom_torsion
_geom_torsion_site_symmetry_1
_geom_torsion_site_symmetry_2
_geom_torsion_site_symmetry_3
_geom_torsion_site_symmetry_4
_geom_torsion_publ_flag
W Ru P(1) C(11) -60.8(2) 0_555 7_1 5_555 55_5 yes
W Ru P(1) C(17) -175.1(2) 0_555 7_1 5_555 55_5 yes
W Ru P(1) C(23) 52.6(2) 0_555 7_1 5_555 55_5 yes
W Ru P(2) C(29) 48.4(2) 0_555 7_1 5_555 55_5 yes
W Ru P(2) C(35) -73.2(2) 0_555 7_1 5_555 55_5 yes
W Ru P(2) C(41) 162.7(2) 0_555 7_1 5_555 55_5 yes
W S(1) Ru Cl -172.16(5) 0_555 7_1 5_555 55_5 yes
W S(1) Ru S(2) -11.51(5) 0_555 7_1 5_555 55_5 yes
W S(1) Ru P(1) -103.90(10) 0_555 7_1 5_555 55_5 yes
W S(1) Ru P(2) 93.17(5) 0_555 7_1 5_555 55_5 yes
W S(2) Ru Cl 103.4(1) 0_555 7_1 5_555 55_5 yes
W S(2) Ru S(1) 11.57(5) 0_555 7_1 5_555 55_5 yes
W S(2) Ru P(1) 164.24(5) 0_555 7_1 5_555 55_5 yes
W S(2) Ru P(2) -94.23(5) 0_555 7_1 5_555 55_5 yes
W C(1) C(2) C(3) -64.1(4) 0_555 7_1 5_555 55_5 yes
W C(1) C(2) C(7) 121.8(6) 0_555 7_1 5_555 55_5 yes
W C(1) C(5) C(4) 64.5(4) 0_555 7_1 5_555 55_5 yes
W C(1) C(5) C(10) -114.4(7) 0_555 7_1 5_555 55_5 yes
W C(2) C(1) C(5) 65.6(4) 0_555 7_1 5_555 55_5 yes
W C(2) C(1) C(6) -115.6(6) 0_555 7_1 5_555 55_5 yes
W C(2) C(3) C(4) -62.9(4) 0_555 7_1 5_555 55_5 yes
W C(2) C(3) C(8) 117.6(5) 0_555 7_1 5_555 55_5 yes
W C(3) C(2) C(1) 62.8(4) 0_555 7_1 5_555 55_5 yes
W C(3) C(2) C(7) -123.3(6) 0_555 7_1 5_555 55_5 yes
W C(3) C(4) C(5) -65.2(4) 0_555 7_1 5_555 55_5 yes
W C(3) C(4) C(9) 122.6(6) 0_555 7_1 5_555 55_5 yes
W C(4) C(3) C(2) 64.0(4) 0_555 7_1 5_555 55_5 yes
W C(4) C(3) C(8) -116.5(6) 0_555 7_1 5_555 55_5 yes
W C(4) C(5) C(1) -64.4(4) 0_555 7_1 5_555 55_5 yes
W C(4) C(5) C(10) 114.5(7) 0_555 7_1 5_555 55_5 yes
W C(5) C(1) C(2) -66.9(4) 0_555 7_1 5_555 55_5 yes
W C(5) C(1) C(6) 114.3(6) 0_555 7_1 5_555 55_5 yes
W C(5) C(4) C(3) 66.6(4) 0_555 7_1 5_555 55_5 yes
W C(5) C(4) C(9) -121.4(6) 0_555 7_1 5_555 55_5 yes
Ru W C(1) C(2) -30.6(7) 0_555 7_1 5_555 55_5 yes
Ru W C(1) C(5) -145.5(4) 0_555 7_1 5_555 55_5 yes
Ru W C(1) C(6) 92.8(7) 0_555 7_1 5_555 55_5 yes
Ru W C(2) C(1) 165.8(3) 0_555 7_1 5_555 55_5 yes
Ru W C(2) C(3) -78.1(3) 0_555 7_1 5_555 55_5 yes
Ru W C(2) C(7) 46.2(7) 0_555 7_1 5_555 55_5 yes
Ru W C(3) C(2) 119.3(3) 0_555 7_1 5_555 55_5 yes
Ru W C(3) C(4) -123.3(3) 0_555 7_1 5_555 55_5 yes
Ru W C(3) C(8) -1.0(6) 0_555 7_1 5_555 55_5 yes
Ru W C(4) C(3) 74.6(4) 0_555 7_1 5_555 55_5 yes
Ru W C(4) C(5) -171.3(3) 0_555 7_1 5_555 55_5 yes
Ru W C(4) C(9) -47.9(7) 0_555 7_1 5_555 55_5 yes
Ru W C(5) C(1) 137.7(4) 0_555 7_1 5_555 55_5 yes
Ru W C(5) C(4) 21.1(7) 0_555 7_1 5_555 55_5 yes
Ru W C(5) C(10) -101.8(7) 0_555 7_1 5_555 55_5 yes
Ru S(1) W S(2) 12.12(6) 0_555 7_1 5_555 55_5 yes
Ru S(1) W O -97.5(2) 0_555 7_1 5_555 55_5 yes
Ru S(1) W C(1) 169.5(2) 0_555 7_1 5_555 55_5 yes
Ru S(1) W C(2) 142.8(2) 0_555 7_1 5_555 55_5 yes
Ru S(1) W C(3) 111.6(1) 0_555 7_1 5_555 55_5 yes
Ru S(1) W C(4) 108.4(2) 0_555 7_1 5_555 55_5 yes
Ru S(1) W C(5) 158.0(2) 0_555 7_1 5_555 55_5 yes
Ru S(2) W S(1) -12.06(5) 0_555 7_1 5_555 55_5 yes
Ru S(2) W O 98.0(2) 0_555 7_1 5_555 55_5 yes
Ru S(2) W C(1) -154.5(3) 0_555 7_1 5_555 55_5 yes
Ru S(2) W C(2) -105.8(2) 0_555 7_1 5_555 55_5 yes
Ru S(2) W C(3) -111.7(1) 0_555 7_1 5_555 55_5 yes
Ru S(2) W C(4) -144.0(2) 0_555 7_1 5_555 55_5 yes
Ru S(2) W C(5) -169.1(2) 0_555 7_1 5_555 55_5 yes
Ru P(1) C(11) C(12) 112.0(4) 0_555 7_1 5_555 55_5 yes
Ru P(1) C(11) C(16) -61.0(5) 0_555 7_1 5_555 55_5 yes
Ru P(1) C(17) C(18) 84.5(6) 0_555 7_1 5_555 55_5 yes
Ru P(1) C(17) C(22) -94.7(5) 0_555 7_1 5_555 55_5 yes
Ru P(1) C(23) C(24) 10.0(6) 0_555 7_1 5_555 55_5 yes
Ru P(1) C(23) C(28) -169.4(4) 0_555 7_1 5_555 55_5 yes
Ru P(2) C(29) C(30) 61.5(4) 0_555 7_1 5_555 55_5 yes
Ru P(2) C(29) C(34) -124.1(5) 0_555 7_1 5_555 55_5 yes
Ru P(2) C(35) C(36) -108.7(4) 0_555 7_1 5_555 55_5 yes
Ru P(2) C(35) C(40) 65.5(4) 0_555 7_1 5_555 55_5 yes
Ru P(2) C(41) C(42) 5.7(5) 0_555 7_1 5_555 55_5 yes
Ru P(2) C(41) C(46) -171.1(4) 0_555 7_1 5_555 55_5 yes
Cl Ru W S(1) 10.37(7) 0_555 7_1 5_555 55_5 yes
Cl Ru W S(2) -154.81(6) 0_555 7_1 5_555 55_5 yes
Cl Ru W O 108.1(2) 0_555 7_1 5_555 55_5 yes
Cl Ru W C(1) -15.8(5) 0_555 7_1 5_555 55_5 yes
Cl Ru W C(2) -36.2(2) 0_555 7_1 5_555 55_5 yes
Cl Ru W C(3) -72.3(2) 0_555 7_1 5_555 55_5 yes
Cl Ru W C(4) -108.1(2) 0_555 7_1 5_555 55_5 yes
Cl Ru W C(5) -123.0(5) 0_555 7_1 5_555 55_5 yes
Cl Ru P(1) C(11) 86.6(2) 0_555 7_1 5_555 55_5 yes
Cl Ru P(1) C(17) -27.7(2) 0_555 7_1 5_555 55_5 yes
Cl Ru P(1) C(23) -160.0(2) 0_555 7_1 5_555 55_5 yes
Cl Ru P(2) C(29) -86.0(2) 0_555 7_1 5_555 55_5 yes
Cl Ru P(2) C(35) 152.4(2) 0_555 7_1 5_555 55_5 yes
Cl Ru P(2) C(41) 28.3(2) 0_555 7_1 5_555 55_5 yes
S(1) W Ru S(2) 165.17(7) 0_555 7_1 5_555 55_5 yes
S(1) W Ru P(1) 144.43(6) 0_555 7_1 5_555 55_5 yes
S(1) W Ru P(2) -98.32(6) 0_555 7_1 5_555 55_5 yes
S(1) W C(1) C(2) -51.9(4) 0_555 7_1 5_555 55_5 yes
S(1) W C(1) C(5) -166.8(4) 0_555 7_1 5_555 55_5 yes
S(1) W C(1) C(6) 71.5(5) 0_555 7_1 5_555 55_5 yes
S(1) W C(2) C(1) 130.4(4) 0_555 7_1 5_555 55_5 yes
S(1) W C(2) C(3) -113.5(3) 0_555 7_1 5_555 55_5 yes
S(1) W C(2) C(7) 10.8(6) 0_555 7_1 5_555 55_5 yes
S(1) W C(3) C(2) 66.8(3) 0_555 7_1 5_555 55_5 yes
S(1) W C(3) C(4) -175.8(3) 0_555 7_1 5_555 55_5 yes
S(1) W C(3) C(8) -53.5(5) 0_555 7_1 5_555 55_5 yes
S(1) W C(4) C(3) 5.6(4) 0_555 7_1 5_555 55_5 yes
S(1) W C(4) C(5) 119.6(3) 0_555 7_1 5_555 55_5 yes
S(1) W C(4) C(9) -116.9(6) 0_555 7_1 5_555 55_5 yes
S(1) W C(5) C(1) 19.7(5) 0_555 7_1 5_555 55_5 yes
S(1) W C(5) C(4) -96.9(4) 0_555 7_1 5_555 55_5 yes
S(1) W C(5) C(10) 140.2(5) 0_555 7_1 5_555 55_5 yes
S(1) Ru W S(2) -165.17(7) 0_555 7_1 5_555 55_5 yes
S(1) Ru W O 97.8(2) 0_555 7_1 5_555 55_5 yes
S(1) Ru W C(1) -26.1(5) 0_555 7_1 5_555 55_5 yes
S(1) Ru W C(2) -46.6(2) 0_555 7_1 5_555 55_5 yes
S(1) Ru W C(3) -82.7(2) 0_555 7_1 5_555 55_5 yes
S(1) Ru W C(4) -118.5(2) 0_555 7_1 5_555 55_5 yes
S(1) Ru W C(5) -133.3(5) 0_555 7_1 5_555 55_5 yes
S(1) Ru P(1) C(11) 19.8(2) 0_555 7_1 5_555 55_5 yes
S(1) Ru P(1) C(17) -94.4(2) 0_555 7_1 5_555 55_5 yes
S(1) Ru P(1) C(23) 133.2(2) 0_555 7_1 5_555 55_5 yes
S(1) Ru P(2) C(29) -3.3(2) 0_555 7_1 5_555 55_5 yes
S(1) Ru P(2) C(35) -124.9(2) 0_555 7_1 5_555 55_5 yes
S(1) Ru P(2) C(41) 110.9(2) 0_555 7_1 5_555 55_5 yes
S(2) W Ru P(1) -20.74(6) 0_555 7_1 5_555 55_5 yes
S(2) W Ru P(2) 96.50(6) 0_555 7_1 5_555 55_5 yes
S(2) W C(1) C(2) 90.1(4) 0_555 7_1 5_555 55_5 yes
S(2) W C(1) C(5) -24.8(5) 0_555 7_1 5_555 55_5 yes
S(2) W C(1) C(6) -146.5(4) 0_555 7_1 5_555 55_5 yes
S(2) W C(2) C(1) -126.6(3) 0_555 7_1 5_555 55_5 yes
S(2) W C(2) C(3) -10.5(4) 0_555 7_1 5_555 55_5 yes
S(2) W C(2) C(7) 113.8(6) 0_555 7_1 5_555 55_5 yes
S(2) W C(3) C(2) 172.0(3) 0_555 7_1 5_555 55_5 yes
S(2) W C(3) C(4) -70.6(4) 0_555 7_1 5_555 55_5 yes
S(2) W C(3) C(8) 51.7(5) 0_555 7_1 5_555 55_5 yes
S(2) W C(4) C(3) 110.2(3) 0_555 7_1 5_555 55_5 yes
S(2) W C(4) C(5) -135.8(3) 0_555 7_1 5_555 55_5 yes
S(2) W C(4) C(9) -12.4(6) 0_555 7_1 5_555 55_5 yes
S(2) W C(5) C(1) 164.3(4) 0_555 7_1 5_555 55_5 yes
S(2) W C(5) C(4) 47.7(4) 0_555 7_1 5_555 55_5 yes
S(2) W C(5) C(10) -75.2(6) 0_555 7_1 5_555 55_5 yes
S(2) Ru W O -97.1(2) 0_555 7_1 5_555 55_5 yes
S(2) Ru W C(1) 139.0(5) 0_555 7_1 5_555 55_5 yes
S(2) Ru W C(2) 118.6(2) 0_555 7_1 5_555 55_5 yes
S(2) Ru W C(3) 82.5(2) 0_555 7_1 5_555 55_5 yes
S(2) Ru W C(4) 46.7(2) 0_555 7_1 5_555 55_5 yes
S(2) Ru W C(5) 31.8(5) 0_555 7_1 5_555 55_5 yes
S(2) Ru P(1) C(11) -76.7(2) 0_555 7_1 5_555 55_5 yes
S(2) Ru P(1) C(17) 169.0(2) 0_555 7_1 5_555 55_5 yes
S(2) Ru P(1) C(23) 36.7(2) 0_555 7_1 5_555 55_5 yes
S(2) Ru P(2) C(29) 99.7(2) 0_555 7_1 5_555 55_5 yes
S(2) Ru P(2) C(35) -21.9(2) 0_555 7_1 5_555 55_5 yes
S(2) Ru P(2) C(41) -146.0(2) 0_555 7_1 5_555 55_5 yes
P(1) Ru W O -117.8(2) 0_555 7_1 5_555 55_5 yes
P(1) Ru W C(1) 118.3(5) 0_555 7_1 5_555 55_5 yes
P(1) Ru W C(2) 97.9(2) 0_555 7_1 5_555 55_5 yes
P(1) Ru W C(3) 61.7(2) 0_555 7_1 5_555 55_5 yes
P(1) Ru W C(4) 25.9(2) 0_555 7_1 5_555 55_5 yes
P(1) Ru W C(5) 11.1(5) 0_555 7_1 5_555 55_5 yes
P(1) Ru P(2) C(29) -175.4(2) 0_555 7_1 5_555 55_5 yes
P(1) Ru P(2) C(35) 62.9(2) 0_555 7_1 5_555 55_5 yes
P(1) Ru P(2) C(41) -61.2(2) 0_555 7_1 5_555 55_5 yes
P(1) C(11) C(12) C(13) -174.1(4) 0_555 7_1 5_555 55_5 yes
P(1) C(11) C(16) C(15) 175.1(4) 0_555 7_1 5_555 55_5 yes
P(1) C(17) C(18) C(19) -178.3(5) 0_555 7_1 5_555 55_5 yes
P(1) C(17) C(22) C(21) 177.5(6) 0_555 7_1 5_555 55_5 yes
P(1) C(23) C(24) C(25) 179.0(5) 0_555 7_1 5_555 55_5 yes
P(1) C(23) C(28) C(27) 179.4(6) 0_555 7_1 5_555 55_5 yes
P(2) Ru W O -0.6(2) 0_555 7_1 5_555 55_5 yes
P(2) Ru W C(1) -124.5(5) 0_555 7_1 5_555 55_5 yes
P(2) Ru W C(2) -144.9(2) 0_555 7_1 5_555 55_5 yes
P(2) Ru W C(3) 179.0(1) 0_555 7_1 5_555 55_5 yes
P(2) Ru W C(4) 143.2(2) 0_555 7_1 5_555 55_5 yes
P(2) Ru W C(5) 128.3(5) 0_555 7_1 5_555 55_5 yes
P(2) Ru P(1) C(11) -177.2(2) 0_555 7_1 5_555 55_5 yes
P(2) Ru P(1) C(17) 68.5(2) 0_555 7_1 5_555 55_5 yes
P(2) Ru P(1) C(23) -63.8(2) 0_555 7_1 5_555 55_5 yes
P(2) C(29) C(30) C(31) 173.3(4) 0_555 7_1 5_555 55_5 yes
P(2) C(29) C(34) C(33) -175.4(6) 0_555 7_1 5_555 55_5 yes
P(2) C(35) C(36) C(37) 174.3(5) 0_555 7_1 5_555 55_5 yes
P(2) C(35) C(40) C(39) -176.6(4) 0_555 7_1 5_555 55_5 yes
P(2) C(41) C(42) C(43) -176.0(5) 0_555 7_1 5_555 55_5 yes
P(2) C(41) C(46) C(45) 177.1(5) 0_555 7_1 5_555 55_5 yes
O W C(1) C(2) -157.3(4) 0_555 7_1 5_555 55_5 yes
O W C(1) C(5) 87.8(4) 0_555 7_1 5_555 55_5 yes
O W C(1) C(6) -33.9(5) 0_555 7_1 5_555 55_5 yes
O W C(2) C(1) 26.5(4) 0_555 7_1 5_555 55_5 yes
O W C(2) C(3) 142.6(3) 0_555 7_1 5_555 55_5 yes
O W C(2) C(7) -93.1(6) 0_555 7_1 5_555 55_5 yes
O W C(3) C(2) -61.5(5) 0_555 7_1 5_555 55_5 yes
O W C(3) C(4) 56.0(5) 0_555 7_1 5_555 55_5 yes
O W C(3) C(8) 178.3(5) 0_555 7_1 5_555 55_5 yes
O W C(4) C(3) -145.8(3) 0_555 7_1 5_555 55_5 yes
O W C(4) C(5) -31.8(4) 0_555 7_1 5_555 55_5 yes
O W C(4) C(9) 91.6(7) 0_555 7_1 5_555 55_5 yes
O W C(5) C(1) -91.1(4) 0_555 7_1 5_555 55_5 yes
O W C(5) C(4) 152.3(4) 0_555 7_1 5_555 55_5 yes
O W C(5) C(10) 29.4(6) 0_555 7_1 5_555 55_5 yes
C(1) W C(2) C(3) 116.1(5) 0_555 7_1 5_555 55_5 yes
C(1) W C(2) C(7) -119.6(8) 0_555 7_1 5_555 55_5 yes
C(1) W C(3) C(2) -37.3(3) 0_555 7_1 5_555 55_5 yes
C(1) W C(3) C(4) 80.1(4) 0_555 7_1 5_555 55_5 yes
C(1) W C(3) C(8) -157.6(6) 0_555 7_1 5_555 55_5 yes
C(1) W C(4) C(3) -77.3(4) 0_555 7_1 5_555 55_5 yes
C(1) W C(4) C(5) 36.7(4) 0_555 7_1 5_555 55_5 yes
C(1) W C(4) C(9) 160.1(7) 0_555 7_1 5_555 55_5 yes
C(1) W C(5) C(4) -116.6(6) 0_555 7_1 5_555 55_5 yes
C(1) W C(5) C(10) 120.5(7) 0_555 7_1 5_555 55_5 yes
C(1) C(2) W C(3) -116.1(5) 0_555 7_1 5_555 55_5 yes
C(1) C(2) W C(4) -79.6(4) 0_555 7_1 5_555 55_5 yes
C(1) C(2) W C(5) -37.8(4) 0_555 7_1 5_555 55_5 yes
C(1) C(2) C(3) C(4) -0.2(6) 0_555 7_1 5_555 55_5 yes
C(1) C(2) C(3) C(8) -179.7(5) 0_555 7_1 5_555 55_5 yes
C(1) C(5) W C(2) 37.8(4) 0_555 7_1 5_555 55_5 yes
C(1) C(5) W C(3) 78.7(4) 0_555 7_1 5_555 55_5 yes
C(1) C(5) W C(4) 116.6(6) 0_555 7_1 5_555 55_5 yes
C(1) C(5) C(4) C(3) 2.2(7) 0_555 7_1 5_555 55_5 yes
C(1) C(5) C(4) C(9) 174.2(6) 0_555 7_1 5_555 55_5 yes
C(2) W C(1) C(5) -114.8(6) 0_555 7_1 5_555 55_5 yes
C(2) W C(1) C(6) 123.4(7) 0_555 7_1 5_555 55_5 yes
C(2) W C(3) C(4) 117.4(5) 0_555 7_1 5_555 55_5 yes
C(2) W C(3) C(8) -120.3(7) 0_555 7_1 5_555 55_5 yes
C(2) W C(4) C(3) -36.2(3) 0_555 7_1 5_555 55_5 yes
C(2) W C(4) C(5) 77.8(4) 0_555 7_1 5_555 55_5 yes
C(2) W C(4) C(9) -158.7(7) 0_555 7_1 5_555 55_5 yes
C(2) W C(5) C(4) -78.8(4) 0_555 7_1 5_555 55_5 yes
C(2) W C(5) C(10) 158.3(6) 0_555 7_1 5_555 55_5 yes
C(2) C(1) W C(3) 36.8(3) 0_555 7_1 5_555 55_5 yes
C(2) C(1) W C(4) 77.7(4) 0_555 7_1 5_555 55_5 yes
C(2) C(1) W C(5) 114.8(6) 0_555 7_1 5_555 55_5 yes
C(2) C(1) C(5) C(4) -2.4(7) 0_555 7_1 5_555 55_5 yes
C(2) C(1) C(5) C(10) 178.7(6) 0_555 7_1 5_555 55_5 yes
C(2) C(3) W C(4) -117.4(5) 0_555 7_1 5_555 55_5 yes
C(2) C(3) W C(5) -78.8(4) 0_555 7_1 5_555 55_5 yes
C(2) C(3) C(4) C(5) -1.3(6) 0_555 7_1 5_555 55_5 yes
C(2) C(3) C(4) C(9) -173.4(6) 0_555 7_1 5_555 55_5 yes
C(3) W C(1) C(5) -78.1(4) 0_555 7_1 5_555 55_5 yes
C(3) W C(1) C(6) 160.2(6) 0_555 7_1 5_555 55_5 yes
C(3) W C(2) C(7) 124.3(8) 0_555 7_1 5_555 55_5 yes
C(3) W C(4) C(5) 114.0(5) 0_555 7_1 5_555 55_5 yes
C(3) W C(4) C(9) -122.6(8) 0_555 7_1 5_555 55_5 yes
C(3) W C(5) C(4) -37.9(3) 0_555 7_1 5_555 55_5 yes
C(3) W C(5) C(10) -160.8(6) 0_555 7_1 5_555 55_5 yes
C(3) C(2) W C(4) 36.5(4) 0_555 7_1 5_555 55_5 yes
C(3) C(2) W C(5) 78.3(4) 0_555 7_1 5_555 55_5 yes
C(3) C(2) C(1) C(5) 1.6(6) 0_555 7_1 5_555 55_5 yes
C(3) C(2) C(1) C(6) -179.6(6) 0_555 7_1 5_555 55_5 yes
C(3) C(4) W C(5) -114.0(5) 0_555 7_1 5_555 55_5 yes
C(3) C(4) C(5) C(10) -178.9(6) 0_555 7_1 5_555 55_5 yes
C(4) W C(1) C(5) -37.1(4) 0_555 7_1 5_555 55_5 yes
C(4) W C(1) C(6) -158.9(6) 0_555 7_1 5_555 55_5 yes
C(4) W C(2) C(7) 160.8(7) 0_555 7_1 5_555 55_5 yes
C(4) W C(3) C(8) 122.3(7) 0_555 7_1 5_555 55_5 yes
C(4) W C(5) C(10) -122.9(7) 0_555 7_1 5_555 55_5 yes
C(4) C(3) W C(5) 38.6(4) 0_555 7_1 5_555 55_5 yes
C(4) C(3) C(2) C(7) 173.7(6) 0_555 7_1 5_555 55_5 yes
C(4) C(5) C(1) C(6) 178.8(6) 0_555 7_1 5_555 55_5 yes
C(5) W C(1) C(6) -121.7(7) 0_555 7_1 5_555 55_5 yes
C(5) W C(2) C(7) -157.4(7) 0_555 7_1 5_555 55_5 yes
C(5) W C(3) C(8) 160.9(6) 0_555 7_1 5_555 55_5 yes
C(5) W C(4) C(9) 123.4(8) 0_555 7_1 5_555 55_5 yes
C(5) C(1) C(2) C(7) -172.6(6) 0_555 7_1 5_555 55_5 yes
C(5) C(4) C(3) C(8) 178.2(6) 0_555 7_1 5_555 55_5 yes
C(6) C(1) C(2) C(7) 6.3(10) 0_555 7_1 5_555 55_5 yes
C(6) C(1) C(5) C(10) 0(1) 0_555 7_1 5_555 55_5 yes
C(7) C(2) C(3) C(8) -5.8(9) 0_555 7_1 5_555 55_5 yes
C(8) C(3) C(4) C(9) 6.1(10) 0_555 7_1 5_555 55_5 yes
C(9) C(4) C(5) C(10) -6(1) 0_555 7_1 5_555 55_5 yes
C(11) P(1) C(17) C(18) -25.3(6) 0_555 7_1 5_555 55_5 yes
C(11) P(1) C(17) C(22) 155.5(5) 0_555 7_1 5_555 55_5 yes
C(11) P(1) C(23) C(24) 121.0(5) 0_555 7_1 5_555 55_5 yes
C(11) P(1) C(23) C(28) -58.4(5) 0_555 7_1 5_555 55_5 yes
C(11) C(12) C(13) C(14) -0.3(9) 0_555 7_1 5_555 55_5 yes
C(11) C(16) C(15) C(14) -1.6(9) 0_555 7_1 5_555 55_5 yes
C(12) C(11) P(1) C(17) -123.1(5) 0_555 7_1 5_555 55_5 yes
C(12) C(11) P(1) C(23) -19.8(5) 0_555 7_1 5_555 55_5 yes
C(12) C(11) C(16) C(15) 1.9(8) 0_555 7_1 5_555 55_5 yes
C(12) C(13) C(14) C(15) 0.7(9) 0_555 7_1 5_555 55_5 yes
C(13) C(12) C(11) C(16) -1.0(8) 0_555 7_1 5_555 55_5 yes
C(13) C(14) C(15) C(16) 0.3(10) 0_555 7_1 5_555 55_5 yes
C(16) C(11) P(1) C(17) 63.9(5) 0_555 7_1 5_555 55_5 yes
C(16) C(11) P(1) C(23) 167.2(5) 0_555 7_1 5_555 55_5 yes
C(17) P(1) C(23) C(24) -129.9(5) 0_555 7_1 5_555 55_5 yes
C(17) P(1) C(23) C(28) 50.7(5) 0_555 7_1 5_555 55_5 yes
C(17) C(18) C(19) C(20) 3(1) 0_555 7_1 5_555 55_5 yes
C(17) C(22) C(21) C(20) -1(1) 0_555 7_1 5_555 55_5 yes
C(18) C(17) P(1) C(23) -131.8(5) 0_555 7_1 5_555 55_5 yes
C(18) C(17) C(22) C(21) -1.7(10) 0_555 7_1 5_555 55_5 yes
C(18) C(19) C(20) C(21) -6(1) 0_555 7_1 5_555 55_5 yes
C(19) C(18) C(17) C(22) 0.9(10) 0_555 7_1 5_555 55_5 yes
C(19) C(20) C(21) C(22) 5(1) 0_555 7_1 5_555 55_5 yes
C(22) C(17) P(1) C(23) 49.0(5) 0_555 7_1 5_555 55_5 yes
C(23) C(24) C(25) C(26) 1(1) 0_555 7_1 5_555 55_5 yes
C(23) C(28) C(27) C(26) 1(1) 0_555 7_1 5_555 55_5 yes
C(24) C(23) C(28) C(27) 0.0(10) 0_555 7_1 5_555 55_5 yes
C(24) C(25) C(26) C(27) 0(1) 0_555 7_1 5_555 55_5 yes
C(25) C(24) C(23) C(28) -1.6(9) 0_555 7_1 5_555 55_5 yes
C(25) C(26) C(27) C(28) -1(1) 0_555 7_1 5_555 55_5 yes
C(29) P(2) C(35) C(36) 125.7(5) 0_555 7_1 5_555 55_5 yes
C(29) P(2) C(35) C(40) -60.1(5) 0_555 7_1 5_555 55_5 yes
C(29) P(2) C(41) C(42) 128.2(5) 0_555 7_1 5_555 55_5 yes
C(29) P(2) C(41) C(46) -48.7(5) 0_555 7_1 5_555 55_5 yes
C(29) C(30) C(31) C(32) 2.7(9) 0_555 7_1 5_555 55_5 yes
C(29) C(34) C(33) C(32) 2(1) 0_555 7_1 5_555 55_5 yes
C(30) C(29) P(2) C(35) -171.5(4) 0_555 7_1 5_555 55_5 yes
C(30) C(29) P(2) C(41) -67.8(5) 0_555 7_1 5_555 55_5 yes
C(30) C(29) C(34) C(33) -1.2(10) 0_555 7_1 5_555 55_5 yes
C(30) C(31) C(32) C(33) -1(1) 0_555 7_1 5_555 55_5 yes
C(31) C(30) C(29) C(34) -1.4(9) 0_555 7_1 5_555 55_5 yes
C(31) C(32) C(33) C(34) -1(1) 0_555 7_1 5_555 55_5 yes
C(34) C(29) P(2) C(35) 2.8(6) 0_555 7_1 5_555 55_5 yes
C(34) C(29) P(2) C(41) 106.6(5) 0_555 7_1 5_555 55_5 yes
C(35) P(2) C(41) C(42) -124.5(5) 0_555 7_1 5_555 55_5 yes
C(35) P(2) C(41) C(46) 58.6(5) 0_555 7_1 5_555 55_5 yes
C(35) C(36) C(37) C(38) 2(1) 0_555 7_1 5_555 55_5 yes
C(35) C(40) C(39) C(38) 2.6(9) 0_555 7_1 5_555 55_5 yes
C(36) C(35) P(2) C(41) 25.8(5) 0_555 7_1 5_555 55_5 yes
C(36) C(35) C(40) C(39) -2.5(8) 0_555 7_1 5_555 55_5 yes
C(36) C(37) C(38) C(39) -2(1) 0_555 7_1 5_555 55_5 yes
C(37) C(36) C(35) C(40) 0.1(9) 0_555 7_1 5_555 55_5 yes
C(37) C(38) C(39) C(40) 0(1) 0_555 7_1 5_555 55_5 yes
C(40) C(35) P(2) C(41) -159.9(4) 0_555 7_1 5_555 55_5 yes
C(41) C(42) C(43) C(44) -1.1(9) 0_555 7_1 5_555 55_5 yes
C(41) C(46) C(45) C(44) -1.0(10) 0_555 7_1 5_555 55_5 yes
C(42) C(41) C(46) C(45) 0.1(9) 0_555 7_1 5_555 55_5 yes
C(42) C(43) C(44) C(45) 0.3(9) 0_555 7_1 5_555 55_5 yes
C(43) C(42) C(41) C(46) 0.9(8) 0_555 7_1 5_555 55_5 yes
C(43) C(44) C(45) C(46) 0.8(9) 0_555 7_1 5_555 55_5 yes
C(43) C(44) C(45) C(46) 0.8(9) 0_555 7_1 5_555 55_5 yes
